data_9001262
loop_
_publ_author_name
'Hughes J M'
'Cameron M'
'Crowley K D'

_publ_section_title
;
 Crystal structures of natural ternary apatites: Solid solution in the
 Ca5(PO4)3X (X = F,OH,Cl) system
;
_journal_name_full 'American Mineralogist'
_journal_page_first 295
_journal_page_last 304
_journal_volume 75
_journal_year 1990
_chemical_formula_sum 'Ca5 Cl0.33 F0.39 H2 O12.28 P3'
_chemical_name_mineral Fluorapatite
_space_group_IT_number 176
_symmetry_space_group_name_Hall '-P 6c'
_symmetry_space_group_name_H-M 'P 63/m'
_cell_angle_alpha 90
_cell_angle_beta 90
_cell_angle_gamma 120
_cell_formula_units_Z 2
_cell_length_a 9.4615
_cell_length_b 9.4615
_cell_length_c 6.8491
_cell_volume 530.987
_cod_original_formula_sum 'Ca5 P3 O12.28 F.39 Cl.33 H2'
_cod_database_code 9001262
_database_code_amcsd 0001290

loop_
_symmetry_equiv_pos_as_xyz
x,y,z
-x+y,-x,1/2-z
x-y,x,1/2+z
y,-x+y,-z
-y,x-y,z
x,y,1/2-z
-x,-y,1/2+z
x-y,x,-z
-x+y,-x,z
-y,x-y,1/2-z
y,-x+y,1/2+z
-x,-y,-z

loop_
_atom_site_aniso_label
_atom_site_aniso_U_11
_atom_site_aniso_U_22
_atom_site_aniso_U_33
_atom_site_aniso_U_12
_atom_site_aniso_U_13
_atom_site_aniso_U_23
Ca1 0.01418 0.01418 0.00879 0.00709 0.00000 0.00000
Ca2A 0.00922 0.00449 0.00998 0.00306 0.00000 0.00000
Ca2B 0.01088 0.00068 0.00879 0.00102 0.00000 0.00000
P 0.00878 0.00922 0.00903 0.00544 0.00000 0.00000
O1 0.01463 0.01871 0.01355 0.01241 0.00000 0.00000
O2 0.01769 0.01020 0.02614 0.00731 0.00000 0.00000
O3 0.01769 0.03605 0.01616 0.01803 -0.00739 -0.01151
F 0.00986 0.00986 0.05228 0.00493 0.00000 0.00000
O-H 0.01020 0.01020 0.02852 0.00510 0.00000 0.00000
ClB 0.01905 0.01905 0.06417 0.00952 0.00000 0.00000
ClA 0.01905 0.01905 0.06417 0.00952 0.00000 0.00000

loop_
_atom_site_label
_atom_site_fract_x
_atom_site_fract_y
_atom_site_fract_z
_atom_site_occupancy
_atom_site_type_symbol
_atom_site_attached_hydrogens
Ca1 0.66667 0.33333 0.00180 1.00000 Ca 0
Ca2A -0.00699 0.23861 0.25000 0.89000 Ca 0
Ca2B -0.00180 0.27090 0.25000 0.11000 Ca 0
P 0.36968 0.40053 0.25000 1.00000 P 0
O1 0.48620 0.33150 0.25000 1.00000 O 0
O2 0.46510 0.58840 0.25000 1.00000 O 0
O3 0.25970 0.34500 0.06990 1.00000 O 0
F 0.00000 0.00000 0.25000 0.39000 F 0
O-H 0.00000 0.00000 0.20000 0.14000 O 1
ClB 0.00000 0.00000 0.36800 0.08200 Cl 0
ClA 0.00000 0.00000 0.44000 0.08300 Cl 0

loop_
_cod_changelog_entry_id
_cod_changelog_entry_author
_cod_changelog_entry_date
_cod_changelog_entry_text
1
;cod-tools version 3.8.0
Id: cif_guess_AMCSD_atom_types 9581 2023-05-17 12:35:41Z saulius
;
2023-05-18T11:36:36+03:00
;Derived atom types and hydrogen counts
from atom names that follow the AMCSD naming convention
(Wat == water, O-H == hydroxyl).
;
2
;cod-tools version 3.10.1
Id: cif_fix_AMCSD_aniso_labels 10200 2024-08-01 14:09:44Z saulius
;
2024-08-02T12:20:00+03:00
;Changed the following '_atom_site_aniso_label' values:
'OH' -> 'O-H'
;

loop_
_cod_related_entry_id
_cod_related_entry_database
_cod_related_entry_code
1 AMCSD 0001290
2 AMCSD 0001292

loop_
_[local]_alternative_name_id
_[local]_alternative_name_type
_[local]_alternative_name_source
_[local]_alternative_name_source_id
_[local]_alternative_name_value
1 mineral AMCSD 0001290 "Fluorapatite"
2 mineral AMCSD 0001292 "Apatite-(CaF)"
